data_7101146
loop_
_publ_author_name
'Wang, Ximeng'
'Sundberg, Eric B.'
'Li, Lijuan'
'Kantardjieff, Katherine A.'
'Herron, Steven R.'
'Lim, Mark'
'Ford, Peter C.'

_publ_section_title
;
 A cyclic tetra-nuclear dinitrosyl iron complex [Fe(NO)2(imidazolate)]4:
 synthesis, structure and stability
;
_journal_coden_ASTM CHCOFS
_journal_issue 4
_journal_name_full
;
 Chemical Communications (Cambridge, United Kingdom)
;
_journal_page_first 477
_journal_page_last 479
_journal_paper_doi 10.1039/b412086h
_journal_year 2005
_chemical_formula_moiety 'C12 H12 Fe4 N16 O8, C3 H6 O'
_chemical_formula_sum 'C15 H18 Fe4 N16 O9'
_chemical_formula_weight 789.85
_space_group_IT_number 15
_symmetry_cell_setting monoclinic
_symmetry_space_group_name_Hall '-C 2yc'
_symmetry_space_group_name_H-M 'C 1 2/c 1'
_atom_sites_solution_hydrogens geom
_atom_sites_solution_primary direct
_atom_sites_solution_secondary difmap
_audit_creation_method SHELXL-97
_cell_angle_alpha 90.00
_cell_angle_beta 103.93(4)
_cell_angle_gamma 90.00
_cell_formula_units_Z 4
_cell_length_a 21.30(3)
_cell_length_b 6.709(9)
_cell_length_c 22.73(3)
_cell_measurement_temperature 243(2)
_cell_volume 3153(7)
_computing_cell_refinement 'Bruker SMART/SAINT'
_computing_data_collection 'Bruker SMART'
_computing_data_reduction 'Bruker SHELXTL'
_computing_molecular_graphics 'Ortep-3 (Farrugia L.J., 1997)'
_computing_publication_material 'Platon (Spek A.L., 1990)'
_computing_structure_refinement 'SHELXL-97 (Sheldrick, 1997)'
_computing_structure_solution 'SHELXS-97 (Sheldrick, 1990)'
_diffrn_ambient_temperature 243(2)
_diffrn_measured_fraction_theta_full 0.942
_diffrn_measured_fraction_theta_max 0.942
_diffrn_measurement_device_type 'CCD Area Detector'
_diffrn_measurement_method 'omega scans'
_diffrn_radiation_monochromator graphite
_diffrn_radiation_source 'fine-focus sealed tube'
_diffrn_radiation_type MoK\a
_diffrn_radiation_wavelength 0.71073
_diffrn_reflns_av_R_equivalents 0.0862
_diffrn_reflns_av_sigmaI/netI 0.0538
_diffrn_reflns_limit_h_max 27
_diffrn_reflns_limit_h_min -28
_diffrn_reflns_limit_k_max 8
_diffrn_reflns_limit_k_min -8
_diffrn_reflns_limit_l_max 24
_diffrn_reflns_limit_l_min -29
_diffrn_reflns_number 13412
_diffrn_reflns_theta_full 28.26
_diffrn_reflns_theta_max 28.26
_diffrn_reflns_theta_min 1.85
_exptl_absorpt_coefficient_mu 1.871
_exptl_absorpt_correction_type none
_exptl_crystal_colour colourless
_exptl_crystal_density_diffrn 1.664
_exptl_crystal_density_method 'not measured'
_exptl_crystal_description Needle
_exptl_crystal_F_000 1584.0
_exptl_crystal_size_max 0.4
_exptl_crystal_size_mid 0.1
_exptl_crystal_size_min 0.07
_refine_diff_density_max 0.626
_refine_diff_density_min -0.482
_refine_diff_density_rms 0.081
_refine_ls_extinction_method none
_refine_ls_goodness_of_fit_ref 1.196
_refine_ls_hydrogen_treatment mixed
_refine_ls_matrix_type full
_refine_ls_number_parameters 201
_refine_ls_number_reflns 3678
_refine_ls_number_restraints 0
_refine_ls_restrained_S_all 1.196
_refine_ls_R_factor_all 0.0706
_refine_ls_R_factor_gt 0.0597
_refine_ls_shift/su_max 0.019
_refine_ls_shift/su_mean 0.003
_refine_ls_structure_factor_coef Fsqd
_refine_ls_weighting_details 'calc w=1/[\s^2^(Fo^2^)+(0.0167P)^2^+18.3183P] where P=(Fo^2^+2Fc^2^)/3'
_refine_ls_weighting_scheme calc
_refine_ls_wR_factor_gt 0.1475
_refine_ls_wR_factor_ref 0.1535
_reflns_number_gt 3085
_reflns_number_total 3678
_reflns_threshold_expression >2sigma(I)
_cod_data_source_file b412086h.txt
_cod_depositor_comments
;
The following automatic conversions were performed:
'_symmetry_cell_setting' value 'Monoclinic' changed to 'monoclinic'
according to '/home/saulius/struct/CIF-dictionaries/cif_core.dic'
dictionary named 'cif_core.dic' version 2.4.1 from 2010-06-29.

Automatic conversion script
Id: cif_fix_enum 1527 2010-12-29 10:47:43Z saulius 
;
_cod_original_sg_symbol_H-M C2/c
_cod_database_code 7101146

loop_
_symmetry_equiv_pos_as_xyz
'x, y, z'
'-x, y, -z+1/2'
'x+1/2, y+1/2, z'
'-x+1/2, y+1/2, -z+1/2'
'-x, -y, -z'
'x, -y, z-1/2'
'-x+1/2, -y+1/2, -z'
'x+1/2, -y+1/2, z-1/2'

loop_
_atom_site_label
_atom_site_type_symbol
_atom_site_fract_x
_atom_site_fract_y
_atom_site_fract_z
_atom_site_U_iso_or_equiv
_atom_site_adp_type
_atom_site_occupancy
_atom_site_symmetry_multiplicity
_atom_site_calc_flag
_atom_site_refinement_flags
C3 C 1.0462(7) 0.4129(16) 0.2274(7) 0.198(7) Uani 1 1 d .
H3A H 1.0684 0.4987 0.2046 0.296 Uiso 1 1 calc R
H3B H 1.0238 0.3079 0.2011 0.296 Uiso 1 1 calc R
H3C H 1.0774 0.3542 0.2611 0.296 Uiso 1 1 calc R
C2 C 1.0000 0.5284(11) 0.2500 0.0506(16) Uani 1 2 d S
O1 O 1.0000 0.7057(8) 0.2500 0.0814(19) Uani 1 2 d S
Fe1 Fe 1.10560(3) -0.02054(10) 0.10836(3) 0.0424(2) Uani 1 1 d .
Fe2 Fe 1.17137(3) -0.02335(11) 0.37872(3) 0.0440(2) Uani 1 1 d .
N4 N 1.1731(2) -0.2761(7) 0.3793(2) 0.0594(12) Uani 1 1 d .
N5 N 1.1060(2) -0.2733(7) 0.1047(2) 0.0567(11) Uani 1 1 d .
C6 C 1.1401(2) -0.0248(7) 0.2435(2) 0.0431(10) Uani 1 1 d .
H6 H 1.1120 -0.1332 0.2430 0.052 Uiso 1 1 calc R
N7 N 1.01326(19) 0.0642(6) 0.09357(19) 0.0483(10) Uani 1 1 d .
C8 C 0.9678(2) -0.0237(8) 0.1160(2) 0.0480(11) Uani 1 1 d .
H8 H 0.9752 -0.1398 0.1399 0.058 Uiso 1 1 calc R
N10 N 1.15042(18) 0.0591(6) 0.19330(18) 0.0421(9) Uani 1 1 d .
N12 N 1.17382(19) 0.0608(6) 0.29473(18) 0.0441(9) Uani 1 1 d .
N13 N 1.08939(19) 0.0703(6) 0.39880(19) 0.0483(10) Uani 1 1 d .
N14 N 1.2350(2) 0.0801(8) 0.4288(2) 0.0557(11) Uani 1 1 d .
O15 O 1.1861(3) -0.4448(8) 0.3884(3) 0.110(2) Uani 1 1 d .
C16 C 1.2087(3) 0.2096(8) 0.2754(2) 0.0536(12) Uani 1 1 d .
H16 H 1.2376 0.2973 0.3006 0.064 Uiso 1 1 calc R
O17 O 1.1116(3) -0.4406(7) 0.0936(3) 0.1033(19) Uani 1 1 d .
N19 N 1.1417(2) 0.1020(7) 0.0606(2) 0.0542(11) Uani 1 1 d .
O20 O 1.1692(3) 0.1544(9) 0.0250(2) 0.0957(17) Uani 1 1 d .
C21 C 1.0799(2) 0.2287(9) 0.4335(3) 0.0573(13) Uani 1 1 d .
H21 H 1.1113 0.3236 0.4512 0.069 Uiso 1 1 calc R
O22 O 1.2821(2) 0.1070(9) 0.4664(2) 0.0973(17) Uani 1 1 d .
C23 C 1.1944(2) 0.2081(8) 0.2142(3) 0.0537(13) Uani 1 1 d .
H23 H 1.2118 0.2950 0.1898 0.064 Uiso 1 1 calc R
C24 C 0.9825(2) 0.2256(9) 0.0617(3) 0.0579(14) Uani 1 1 d .
H24 H 1.0015 0.3183 0.0403 0.069 Uiso 1 1 calc R

loop_
_atom_site_aniso_label
_atom_site_aniso_U_11
_atom_site_aniso_U_22
_atom_site_aniso_U_33
_atom_site_aniso_U_23
_atom_site_aniso_U_13
_atom_site_aniso_U_12
C3 0.227(15) 0.104(8) 0.33(2) -0.024(10) 0.194(15) 0.038(9)
C2 0.056(4) 0.048(4) 0.050(4) 0.000 0.017(3) 0.000
O1 0.096(5) 0.043(3) 0.116(6) 0.000 0.049(4) 0.000
Fe1 0.0364(3) 0.0465(4) 0.0467(4) -0.0034(3) 0.0145(3) -0.0004(3)
Fe2 0.0364(3) 0.0520(4) 0.0449(4) -0.0008(3) 0.0122(3) -0.0007(3)
N4 0.061(3) 0.058(3) 0.065(3) 0.003(2) 0.026(2) -0.004(2)
N5 0.050(2) 0.052(3) 0.073(3) -0.010(2) 0.023(2) -0.006(2)
C6 0.036(2) 0.042(2) 0.054(3) -0.002(2) 0.016(2) -0.0068(19)
N7 0.040(2) 0.057(3) 0.050(2) 0.0061(19) 0.0138(18) -0.0009(18)
C8 0.041(2) 0.052(3) 0.053(3) 0.010(2) 0.015(2) 0.006(2)
N10 0.0354(18) 0.044(2) 0.049(2) -0.0003(17) 0.0146(17) -0.0028(16)
N12 0.040(2) 0.046(2) 0.047(2) -0.0023(18) 0.0124(17) -0.0075(17)
N13 0.038(2) 0.055(2) 0.051(2) -0.0050(19) 0.0088(18) 0.0003(18)
N14 0.036(2) 0.080(3) 0.051(3) -0.007(2) 0.0103(19) -0.001(2)
O15 0.158(6) 0.061(3) 0.124(5) 0.016(3) 0.057(4) 0.015(3)
C16 0.047(3) 0.057(3) 0.056(3) -0.005(2) 0.011(2) -0.015(2)
O17 0.113(4) 0.053(3) 0.160(6) -0.025(3) 0.064(4) -0.009(3)
N19 0.049(2) 0.069(3) 0.048(2) -0.011(2) 0.018(2) -0.010(2)
O20 0.110(4) 0.123(4) 0.070(3) -0.013(3) 0.053(3) -0.045(3)
C21 0.040(3) 0.060(3) 0.069(4) -0.016(3) 0.008(2) -0.004(2)
O22 0.049(2) 0.151(5) 0.083(3) -0.035(3) -0.003(2) -0.005(3)
C23 0.045(3) 0.057(3) 0.062(3) 0.002(3) 0.019(2) -0.015(2)
C24 0.044(3) 0.063(3) 0.067(3) 0.023(3) 0.013(3) -0.002(2)

loop_
_atom_type_symbol
_atom_type_description
_atom_type_scat_dispersion_real
_atom_type_scat_dispersion_imag
_atom_type_scat_source
C C 0.0033 0.0016 'International Tables Vol C Tables 4.2.6.8 and 6.1.1.4'
H H 0.0000 0.0000 'International Tables Vol C Tables 4.2.6.8 and 6.1.1.4'
N N 0.0061 0.0033 'International Tables Vol C Tables 4.2.6.8 and 6.1.1.4'
O O 0.0106 0.0060 'International Tables Vol C Tables 4.2.6.8 and 6.1.1.4'
Fe Fe 0.3463 0.8444 'International Tables Vol C Tables 4.2.6.8 and 6.1.1.4'

loop_
_geom_angle_atom_site_label_1
_geom_angle_atom_site_label_2
_geom_angle_atom_site_label_3
_geom_angle
_geom_angle_site_symmetry_1
_geom_angle_site_symmetry_3
O1 C2 C3 122.5(6) . .
O1 C2 C3 122.5(6) . 2_755
C3 C2 C3 114.9(11) . 2_755
N19 Fe1 N5 116.5(2) . .
N19 Fe1 N7 109.7(2) . .
N5 Fe1 N7 107.0(2) . .
N19 Fe1 N10 107.7(2) . .
N5 Fe1 N10 107.8(2) . .
N7 Fe1 N10 107.87(17) . .
N4 Fe2 N14 113.1(2) . .
N4 Fe2 N12 106.5(2) . .
N14 Fe2 N12 109.0(2) . .
N4 Fe2 N13 109.2(2) . .
N14 Fe2 N13 108.5(2) . .
N12 Fe2 N13 110.61(18) . .
O15 N4 Fe2 166.1(6) . .
O17 N5 Fe1 167.5(5) . .
N10 C6 N12 113.4(4) . .
C8 N7 C24 104.6(4) . .
C8 N7 Fe1 125.8(4) . .
C24 N7 Fe1 129.5(3) . .
N7 C8 N13 113.2(5) . 2_755
C6 N10 C23 104.4(4) . .
C6 N10 Fe1 124.8(3) . .
C23 N10 Fe1 130.7(3) . .
C6 N12 C16 104.6(4) . .
C6 N12 Fe2 125.1(3) . .
C16 N12 Fe2 130.3(3) . .
C8 N13 C21 105.0(4) 2_755 .
C8 N13 Fe2 125.6(4) 2_755 .
C21 N13 Fe2 129.1(3) . .
O22 N14 Fe2 164.7(5) . .
C23 C16 N12 108.5(5) . .
O20 N19 Fe1 168.4(5) . .
N13 C21 C24 108.5(5) . 2_755
C16 C23 N10 109.1(4) . .
C21 C24 N7 108.7(5) 2_755 .

loop_
_geom_bond_atom_site_label_1
_geom_bond_atom_site_label_2
_geom_bond_distance
_geom_bond_site_symmetry_2
C3 C2 1.441(9) .
C2 O1 1.190(9) .
C2 C3 1.441(9) 2_755
Fe1 N19 1.687(5) .
Fe1 N5 1.698(5) .
Fe1 N7 1.997(5) .
Fe1 N10 2.010(5) .
Fe2 N4 1.696(6) .
Fe2 N14 1.694(5) .
Fe2 N12 2.004(5) .
Fe2 N13 2.009(5) .
N4 O15 1.172(7) .
N5 O17 1.163(6) .
C6 N10 1.338(6) .
C6 N12 1.341(6) .
N7 C8 1.336(6) .
N7 C24 1.378(7) .
C8 N13 1.341(6) 2_755
N10 C23 1.374(6) .
N12 C16 1.378(6) .
N13 C8 1.341(6) 2_755
N13 C21 1.368(7) .
N14 O22 1.165(6) .
C16 C23 1.351(8) .
N19 O20 1.162(6) .
C21 C24 1.360(7) 2_755
C24 C21 1.360(7) 2_755
